data_2216566
loop_
_publ_author_name
'Muhammad Hanif'
'Ghulam Qadeer'
'Nasim Hasan Rama'
'Muhammad Rafiq'
'Ales Ruzicka'

_publ_section_title
;
 3-Hydroxybenzohydrazide
;
_journal_coeditor_code HK2378
_journal_issue 12
_journal_name_full 'Acta Crystallographica Section E'
_journal_page_first o4829
_journal_page_last o4829
_journal_paper_doi 10.1107/S1600536807058989
_journal_volume 63
_journal_year 2007
_chemical_formula_iupac 'C7 H8 N2 O2'
_chemical_formula_moiety 'C7 H8 N2 O2'
_chemical_formula_sum 'C7 H8 N2 O2'
_chemical_formula_weight 152.15
_chemical_melting_point 401.0(10)
_chemical_name_systematic
;
3-Hydroxybenzohydrazide
;
_space_group_IT_number 14
_symmetry_cell_setting monoclinic
_symmetry_space_group_name_Hall '-P 2ybc'
_symmetry_space_group_name_H-M 'P 1 21/c 1'
_atom_sites_solution_hydrogens geom
_atom_sites_solution_primary direct
_atom_sites_solution_secondary difmap
_audit_creation_method SHELXL97
_cell_angle_alpha 90
_cell_angle_beta 93.113(4)
_cell_angle_gamma 90
_cell_formula_units_Z 4
_cell_length_a 5.0420(2)
_cell_length_b 17.1970(7)
_cell_length_c 7.7020(4)
_cell_measurement_reflns_used 1520
_cell_measurement_temperature 294(2)
_cell_measurement_theta_max 24.86
_cell_measurement_theta_min 2.69
_cell_volume 666.83(5)
_computing_cell_refinement 'SAINT (Bruker, 1999)'
_computing_data_collection 'SMART (Bruker, 1998)'
_computing_data_reduction 'SAINT (Bruker, 1999)'
_computing_molecular_graphics 'SHELXTL (Bruker, 1999)'
_computing_publication_material 'SHELXTL (Bruker, 1999)'
_computing_structure_refinement 'SHELXL97 (Sheldrick, 1997)'
_computing_structure_solution 'SIR2004 (Burla <i>et al.</i>,  2005)'
_diffrn_ambient_temperature 294(2)
_diffrn_measured_fraction_theta_full 0.972
_diffrn_measured_fraction_theta_max 0.972
_diffrn_measurement_device_type 'Bruker SMART CCD area-detector'
_diffrn_measurement_method '\f and \w'
_diffrn_radiation_monochromator graphite
_diffrn_radiation_source 'fine-focus sealed tube'
_diffrn_radiation_type MoK\a
_diffrn_radiation_wavelength 0.71073
_diffrn_reflns_av_R_equivalents 0.0550
_diffrn_reflns_av_sigmaI/netI 0.0272
_diffrn_reflns_limit_h_max 5
_diffrn_reflns_limit_h_min -6
_diffrn_reflns_limit_k_max 22
_diffrn_reflns_limit_k_min -22
_diffrn_reflns_limit_l_max 9
_diffrn_reflns_limit_l_min -9
_diffrn_reflns_number 8111
_diffrn_reflns_theta_full 27.50
_diffrn_reflns_theta_max 27.50
_diffrn_reflns_theta_min 3.55
_diffrn_standards_decay_% 0
_diffrn_standards_interval_count 0
_diffrn_standards_number 0
_exptl_absorpt_coefficient_mu 0.114
_exptl_absorpt_correction_T_max 0.994
_exptl_absorpt_correction_T_min 0.982
_exptl_absorpt_correction_type multi-scan
_exptl_absorpt_process_details '(SADABS; Sheldrick, 1996)'
_exptl_crystal_colour colourless
_exptl_crystal_density_diffrn 1.516
_exptl_crystal_density_method 'not measured'
_exptl_crystal_description block
_exptl_crystal_F_000 320
_exptl_crystal_size_max 0.155
_exptl_crystal_size_mid 0.135
_exptl_crystal_size_min 0.055
_refine_diff_density_max 0.341
_refine_diff_density_min -0.238
_refine_ls_extinction_method none
_refine_ls_goodness_of_fit_ref 1.106
_refine_ls_hydrogen_treatment mixed
_refine_ls_matrix_type full
_refine_ls_number_parameters 109
_refine_ls_number_reflns 1491
_refine_ls_number_restraints 0
_refine_ls_restrained_S_all 1.106
_refine_ls_R_factor_all 0.0447
_refine_ls_R_factor_gt 0.0367
_refine_ls_shift/su_max 0.000
_refine_ls_shift/su_mean 0.000
_refine_ls_structure_factor_coef Fsqd
_refine_ls_weighting_details 'calc w = 1/[\s^2^(Fo^2^)+(0.0450P)^2^+0.2715P] where P=(Fo^2^+2Fc^2^)/3'
_refine_ls_weighting_scheme calc
_refine_ls_wR_factor_gt 0.0920
_refine_ls_wR_factor_ref 0.0995
_reflns_number_gt 1299
_reflns_number_total 1491
_reflns_threshold_expression I>2\s(I)
_cod_data_source_file hk2378.cif
_cod_data_source_block I
_cod_original_sg_symbol_H-M 'P 21/c'
_cod_database_code 2216566
_cod_database_fobs_code 2216566

loop_
_symmetry_equiv_pos_as_xyz
'x, y, z'
'-x, y+1/2, -z+1/2'
'-x, -y, -z'
'x, -y-1/2, z-1/2'

loop_
_atom_site_type_symbol
_atom_site_label
_atom_site_fract_x
_atom_site_fract_y
_atom_site_fract_z
_atom_site_U_iso_or_equiv
_atom_site_adp_type
_atom_site_calc_flag
_atom_site_refinement_flags
_atom_site_occupancy
O O1 0.7422(2) 0.04020(5) 0.85439(14) 0.0250(3) Uani d . 1
H H1 0.6011 0.0290 0.8025 0.037 Uiso calc R 1
O O2 1.13499(17) 0.39014(5) 0.89833(12) 0.0194(2) Uani d . 1
N N1 0.6959(2) 0.41043(6) 0.84771(15) 0.0178(3) Uani d . 1
H H1A 0.5391 0.3906 0.8459 0.021 Uiso calc . 1
N N2 0.7238(2) 0.49140(6) 0.82153(17) 0.0206(3) Uani d . 1
H H2A 0.861(4) 0.4977(10) 0.753(2) 0.031(5) Uiso d . 1
H H2B 0.766(4) 0.5145(11) 0.924(3) 0.031(5) Uiso d . 1
C C1 0.8514(2) 0.27896(7) 0.87173(16) 0.0146(3) Uani d . 1
C C2 1.0320(2) 0.22852(7) 0.95528(16) 0.0169(3) Uani d . 1
H H2 1.1817 0.2486 1.0153 0.020 Uiso calc R 1
C C3 0.9927(3) 0.14896(7) 0.95055(17) 0.0190(3) Uani d . 1
H H3 1.1137 0.1159 1.0085 0.023 Uiso calc R 1
C C4 0.7709(2) 0.11862(7) 0.85847(17) 0.0171(3) Uani d . 1
C C5 0.5897(2) 0.16851(7) 0.77215(17) 0.0183(3) Uani d . 1
H H5 0.4424 0.1485 0.7094 0.022 Uiso calc R 1
C C6 0.6307(2) 0.24800(7) 0.78055(17) 0.0177(3) Uani d . 1
H H6 0.5085 0.2812 0.7243 0.021 Uiso calc R 1
C C7 0.9070(2) 0.36367(7) 0.87529(16) 0.0146(3) Uani d . 1

loop_
_atom_site_aniso_label
_atom_site_aniso_U_11
_atom_site_aniso_U_22
_atom_site_aniso_U_33
_atom_site_aniso_U_12
_atom_site_aniso_U_13
_atom_site_aniso_U_23
O1 0.0232(5) 0.0136(5) 0.0374(6) -0.0004(3) -0.0059(4) -0.0006(4)
O2 0.0136(4) 0.0167(4) 0.0277(5) -0.0020(3) -0.0015(3) -0.0019(4)
N1 0.0131(5) 0.0124(5) 0.0277(6) -0.0015(4) 0.0000(4) 0.0004(4)
N2 0.0195(5) 0.0114(5) 0.0308(7) 0.0006(4) -0.0005(5) -0.0004(4)
C1 0.0150(6) 0.0148(6) 0.0141(6) -0.0002(4) 0.0029(4) -0.0010(4)
C2 0.0149(6) 0.0185(6) 0.0170(6) -0.0005(4) -0.0018(4) -0.0011(4)
C3 0.0185(6) 0.0182(6) 0.0200(7) 0.0031(5) -0.0018(5) 0.0008(5)
C4 0.0187(6) 0.0137(6) 0.0191(6) -0.0006(4) 0.0031(5) -0.0015(4)
C5 0.0153(6) 0.0170(6) 0.0222(7) -0.0020(4) -0.0021(5) -0.0030(5)
C6 0.0152(6) 0.0169(6) 0.0207(6) 0.0015(5) -0.0020(5) 0.0004(5)
C7 0.0151(5) 0.0152(6) 0.0136(6) -0.0007(4) 0.0009(4) -0.0011(4)

loop_
_atom_type_symbol
_atom_type_description
_atom_type_scat_dispersion_real
_atom_type_scat_dispersion_imag
_atom_type_scat_source
C C 0.0033 0.0016 'International Tables Vol C Tables 4.2.6.8 and 6.1.1.4'
H H 0.0000 0.0000 'International Tables Vol C Tables 4.2.6.8 and 6.1.1.4'
O O 0.0106 0.0060 'International Tables Vol C Tables 4.2.6.8 and 6.1.1.4'
N N 0.0061 0.0033 'International Tables Vol C Tables 4.2.6.8 and 6.1.1.4'

loop_
_geom_angle_atom_site_label_1
_geom_angle_atom_site_label_2
_geom_angle_atom_site_label_3
_geom_angle
C4 O1 H1 109.5
C6 C1 C2 118.78(11)
C6 C1 C7 122.07(11)
C2 C1 C7 119.08(11)
C7 N1 N2 121.86(10)
C7 N1 H1A 119.1
N2 N1 H1A 119.1
C2 C3 C4 119.61(11)
C2 C3 H3 120.2
C4 C3 H3 120.2
O2 C7 N1 121.60(11)
O2 C7 C1 122.39(11)
N1 C7 C1 116.00(10)
N1 N2 H2A 106.7(12)
N1 N2 H2B 109.3(12)
H2A N2 H2B 108.0(17)
C6 C5 C4 119.55(11)
C6 C5 H5 120.2
C4 C5 H5 120.2
C3 C2 C1 121.05(11)
C3 C2 H2 119.5
C1 C2 H2 119.5
O1 C4 C3 117.75(11)
O1 C4 C5 122.30(11)
C3 C4 C5 119.94(11)
C5 C6 C1 121.05(11)
C5 C6 H6 119.5
C1 C6 H6 119.5

loop_
_geom_bond_atom_site_label_1
_geom_bond_atom_site_label_2
_geom_bond_distance
O2 C7 1.2404(15)
O1 C4 1.3565(15)
O1 H1 0.8200
C1 C6 1.3895(17)
C1 C2 1.3900(17)
C1 C7 1.4834(16)
N1 C7 1.3416(16)
N1 N2 1.4151(15)
N1 H1A 0.8600
C3 C2 1.3828(17)
C3 C4 1.3929(18)
C3 H3 0.9300
N2 H2A 0.90(2)
N2 H2B 0.90(2)
C5 C6 1.3834(17)
C5 C4 1.3951(18)
C5 H5 0.9300
C2 H2 0.9300
C6 H6 0.9300

loop_
_geom_hbond_atom_site_label_D
_geom_hbond_atom_site_label_H
_geom_hbond_atom_site_label_A
_geom_hbond_site_symmetry_A
_geom_hbond_distance_DH
_geom_hbond_distance_HA
_geom_hbond_distance_DA
_geom_hbond_angle_DHA
_geom_hbond_publ_flag
O1 H1 N2 2_646 0.82 1.96 2.778(2) 174 yes
N1 H1A O2 1_455 0.86 2.10 2.8968(13) 154 yes
N2 H2A O1 2_756 0.90(2) 2.32(2) 3.192(2) 162(2) yes
N2 H2B O2 3_767 0.90(2) 2.18(2) 3.024(3) 157(2) yes

loop_
_cod_related_entry_id
_cod_related_entry_database
_cod_related_entry_code
1 ChemSpider 1679
